data_7110045
loop_
_publ_author_name
'Libo Sun'
'Hongzhu Xing'
'Zhiqiang Liang'
'Jihong Yu'
'Ruren Xu'

_publ_section_title
;
 A 4 + 4 strategy for synthesis of zeolitic metal-organic frameworks: an
 indium-MOF with SOD topology as a light-harvesting antenna
;
_journal_name_full Chem.Commun.
_journal_page_first 11155
_journal_paper_doi 10.1039/c3cc43383h
_journal_volume 49
_journal_year 2013
_chemical_formula_sum 'C56 H95 In N6 O16'
_chemical_formula_weight 1223.20
_chemical_name_systematic
; 
 ? 
;
_space_group_IT_number 167
_symmetry_cell_setting trigonal
_symmetry_space_group_name_Hall '-R 3 2"c'
_symmetry_space_group_name_H-M 'R -3 c :H'
_atom_sites_solution_hydrogens geom
_atom_sites_solution_primary direct
_atom_sites_solution_secondary difmap
_audit_creation_method SHELXL-97
_cell_angle_alpha 90.00
_cell_angle_beta 90.00
_cell_angle_gamma 120.00
_cell_formula_units_Z 18
_cell_length_a 38.2369(10)
_cell_length_b 38.2369(10)
_cell_length_c 22.7356(12)
_cell_measurement_temperature 296(2)
_cell_volume 28787.4(19)
_computing_structure_refinement 'SHELXL-97 (Sheldrick, 1997)'
_computing_structure_solution 'SHELXS-97 (Sheldrick, 1990)'
_diffrn_ambient_temperature 296(2)
_diffrn_measured_fraction_theta_full 1.000
_diffrn_measured_fraction_theta_max 1.000
_diffrn_radiation_monochromator graphite
_diffrn_radiation_source 'fine-focus sealed tube'
_diffrn_radiation_type MoK\a
_diffrn_radiation_wavelength 0.71073
_diffrn_reflns_av_R_equivalents 0.0947
_diffrn_reflns_av_sigmaI/netI 0.0790
_diffrn_reflns_limit_h_max 50
_diffrn_reflns_limit_h_min -32
_diffrn_reflns_limit_k_max 48
_diffrn_reflns_limit_k_min -50
_diffrn_reflns_limit_l_max 30
_diffrn_reflns_limit_l_min -30
_diffrn_reflns_number 69588
_diffrn_reflns_theta_full 28.29
_diffrn_reflns_theta_max 28.29
_diffrn_reflns_theta_min 1.07
_exptl_absorpt_coefficient_mu 0.436
_exptl_absorpt_correction_T_max 0.7457
_exptl_absorpt_correction_T_min 0.5683
_exptl_absorpt_correction_type multi-scan
_exptl_absorpt_process_details Process-auto
_exptl_crystal_colour brown
_exptl_crystal_density_diffrn 1.270
_exptl_crystal_density_method 'not measured'
_exptl_crystal_description block
_exptl_crystal_F_000 11700
_exptl_crystal_size_max 0.24
_exptl_crystal_size_mid 0.23
_exptl_crystal_size_min 0.20
_platon_squeeze_details
;
The remaining solvent molecules were disordered and assigned as 18 Et2NH2+ ion, 72 DEF molecules,
72 ethanol molecules per unit cell, which were determined by TGA,
elemental analysis and SQUEEZE results. The contributions of these disordered solvents to
the scattering values have been removed by using the PLATON SQUEEZE program. We can see from 
the SQUEEZE that some 6913 electrons were removed from the unit cell, or some 6913/18 = 384 electrons 
per formula unit. This total includes 42 electrons of the Et2NH2+ ion and other electrons (342e) from 
disordered solvent, approximately 4(DEF) + 4(EtOH) in the channel. From the calculation and
related information (The CHN and TGA), the formula unit should include 4 DEF, 4 C2H5OH (56e*4+26e*4=328e).
Anal. Cald. for C56H95N6O16In: C, 54.99; H, 7.83; N, 6.87; found: C, 53.86; H, 6.90; N, 7.89.
;
_refine_diff_density_max 0.574
_refine_diff_density_min -0.208
_refine_diff_density_rms 0.036
_refine_ls_extinction_method none
_refine_ls_goodness_of_fit_ref 1.009
_refine_ls_hydrogen_treatment constr
_refine_ls_matrix_type full
_refine_ls_number_parameters 156
_refine_ls_number_reflns 7969
_refine_ls_number_restraints 0
_refine_ls_restrained_S_all 1.009
_refine_ls_R_factor_all 0.1513
_refine_ls_R_factor_gt 0.0448
_refine_ls_shift/su_max 0.001
_refine_ls_shift/su_mean 0.000
_refine_ls_structure_factor_coef Fsqd
_refine_ls_weighting_details 'calc w=1/[\s^2^(Fo^2^)+(0.0231P)^2^+0.0000P] where P=(Fo^2^+2Fc^2^)/3'
_refine_ls_weighting_scheme calc
_refine_ls_wR_factor_gt 0.0788
_refine_ls_wR_factor_ref 0.0878
_reflns_number_gt 3195
_reflns_number_total 7969
_reflns_threshold_expression >2sigma(I)
_cod_data_source_file c3cc43383h.txt
_cod_data_source_block r-3c
_cod_original_sg_symbol_H-M R-3c
_cod_database_code 7110045

loop_
_symmetry_equiv_pos_as_xyz
'x, y, z'
'-y, x-y, z'
'-x+y, -x, z'
'y, x, -z+1/2'
'x-y, -y, -z+1/2'
'-x, -x+y, -z+1/2'
'x+2/3, y+1/3, z+1/3'
'-y+2/3, x-y+1/3, z+1/3'
'-x+y+2/3, -x+1/3, z+1/3'
'y+2/3, x+1/3, -z+5/6'
'x-y+2/3, -y+1/3, -z+5/6'
'-x+2/3, -x+y+1/3, -z+5/6'
'x+1/3, y+2/3, z+2/3'
'-y+1/3, x-y+2/3, z+2/3'
'-x+y+1/3, -x+2/3, z+2/3'
'y+1/3, x+2/3, -z+7/6'
'x-y+1/3, -y+2/3, -z+7/6'
'-x+1/3, -x+y+2/3, -z+7/6'
'-x, -y, -z'
'y, -x+y, -z'
'x-y, x, -z'
'-y, -x, z-1/2'
'-x+y, y, z-1/2'
'x, x-y, z-1/2'
'-x+2/3, -y+1/3, -z+1/3'
'y+2/3, -x+y+1/3, -z+1/3'
'x-y+2/3, x+1/3, -z+1/3'
'-y+2/3, -x+1/3, z-1/6'
'-x+y+2/3, y+1/3, z-1/6'
'x+2/3, x-y+1/3, z-1/6'
'-x+1/3, -y+2/3, -z+2/3'
'y+1/3, -x+y+2/3, -z+2/3'
'x-y+1/3, x+2/3, -z+2/3'
'-y+1/3, -x+2/3, z+1/6'
'-x+y+1/3, y+2/3, z+1/6'
'x+1/3, x-y+2/3, z+1/6'

loop_
_atom_site_label
_atom_site_type_symbol
_atom_site_fract_x
_atom_site_fract_y
_atom_site_fract_z
_atom_site_U_iso_or_equiv
_atom_site_adp_type
_atom_site_occupancy
_atom_site_symmetry_multiplicity
_atom_site_calc_flag
_atom_site_refinement_flags
In1 In 0.411383(7) 0.078050(7) 0.0833 0.07793(13) Uani 1 2 d S
N1 N 0.6667 0.11489(10) 0.0833 0.0969(11) Uani 1 2 d S
O1 O 0.46590(6) 0.07451(6) 0.11442(11) 0.0982(7) Uani 1 1 d .
O2 O 0.46951(6) 0.10389(6) 0.03052(10) 0.1056(7) Uani 1 1 d .
O3 O 0.62293(6) -0.05040(7) -0.00306(9) 0.1057(7) Uani 1 1 d .
O4 O 0.60590(7) -0.01060(7) -0.04566(10) 0.1166(8) Uani 1 1 d .
C1 C 0.48486(10) 0.09212(9) 0.07065(19) 0.0920(11) Uani 1 1 d .
C2 C 0.52770(9) 0.10145(9) 0.06055(17) 0.0930(10) Uani 1 1 d .
C3 C 0.54957(10) 0.12221(10) 0.01211(17) 0.1176(12) Uani 1 1 d .
H3 H 0.5379 0.1308 -0.0162 0.141 Uiso 1 1 calc R
C4 C 0.58938(10) 0.13056(10) 0.00518(17) 0.1209(12) Uani 1 1 d .
H4 H 0.6043 0.1456 -0.0271 0.145 Uiso 1 1 calc R
C5 C 0.60677(8) 0.11705(8) 0.04489(17) 0.0875(9) Uani 1 1 d .
C6 C 0.58417(9) 0.09582(9) 0.09221(16) 0.1034(11) Uani 1 1 d .
H6 H 0.5953 0.0862 0.1197 0.124 Uiso 1 1 calc R
C7 C 0.54528(9) 0.08821(8) 0.10053(15) 0.1049(10) Uani 1 1 d .
H7 H 0.5309 0.0740 0.1336 0.126 Uiso 1 1 calc R
C8 C 0.64917(8) 0.12698(9) 0.03513(15) 0.1048(11) Uani 1 1 d .
H8A H 0.6503 0.1139 -0.0008 0.126 Uiso 1 1 calc R
H8B H 0.6657 0.1559 0.0293 0.126 Uiso 1 1 calc R
C9 C 0.6667 0.07817(12) 0.0833 0.0832(11) Uani 1 2 d S
C10 C 0.64557(7) 0.04864(9) 0.04156(13) 0.0870(9) Uani 1 1 d .
H10 H 0.6308 0.0531 0.0130 0.104 Uiso 1 1 calc R
C11 C 0.64596(8) 0.01348(9) 0.04137(14) 0.0785(8) Uani 1 1 d .
C12 C 0.6667 0.00575(11) 0.0833 0.0789(12) Uani 1 2 d S
H12 H 0.6667 -0.0186 0.0833 0.095 Uiso 1 2 calc SR
C13 C 0.62341(9) -0.01672(11) -0.00542(17) 0.0919(10) Uani 1 1 d .

loop_
_atom_site_aniso_label
_atom_site_aniso_U_11
_atom_site_aniso_U_22
_atom_site_aniso_U_33
_atom_site_aniso_U_23
_atom_site_aniso_U_13
_atom_site_aniso_U_12
In1 0.06661(15) 0.06661(15) 0.1043(2) 0.00543(9) -0.00543(9) 0.03608(17)
N1 0.052(2) 0.0694(19) 0.164(4) 0.0009(11) 0.002(2) 0.0258(10)
O1 0.0637(14) 0.0958(16) 0.133(2) 0.0181(13) 0.0093(13) 0.0382(12)
O2 0.0753(14) 0.1036(16) 0.144(2) 0.0042(14) -0.0039(13) 0.0495(13)
O3 0.0887(15) 0.1015(16) 0.1253(18) -0.0211(14) -0.0204(13) 0.0464(13)
O4 0.1196(18) 0.1101(18) 0.1113(19) -0.0048(14) -0.0324(15) 0.0508(15)
C1 0.064(3) 0.071(2) 0.140(4) -0.008(2) -0.015(2) 0.0325(19)
C2 0.062(2) 0.084(2) 0.134(3) 0.023(2) 0.006(2) 0.0369(18)
C3 0.085(3) 0.139(3) 0.145(3) 0.046(3) 0.018(2) 0.068(2)
C4 0.078(2) 0.130(3) 0.156(4) 0.045(2) 0.024(2) 0.053(2)
C5 0.0516(19) 0.068(2) 0.138(3) 0.0147(19) 0.006(2) 0.0269(17)
C6 0.058(2) 0.097(2) 0.153(3) 0.028(2) -0.003(2) 0.0370(18)
C7 0.066(2) 0.098(2) 0.144(3) 0.036(2) 0.008(2) 0.0364(19)
C8 0.060(2) 0.078(2) 0.169(3) 0.019(2) 0.011(2) 0.0289(17)
C9 0.039(2) 0.065(2) 0.136(4) -0.0019(13) -0.004(3) 0.0197(12)
C10 0.0519(18) 0.069(2) 0.126(3) 0.011(2) -0.0060(17) 0.0195(16)
C11 0.0611(19) 0.067(2) 0.095(2) -0.016(2) -0.0167(17) 0.0227(16)
C12 0.065(3) 0.077(2) 0.091(3) -0.0018(12) -0.004(2) 0.0324(13)
C13 0.070(2) 0.093(3) 0.111(3) 0.016(3) 0.020(2) 0.040(2)

loop_
_atom_type_symbol
_atom_type_description
_atom_type_scat_dispersion_real
_atom_type_scat_dispersion_imag
_atom_type_scat_source
C C 0.0033 0.0016 'International Tables Vol C Tables 4.2.6.8 and 6.1.1.4'
H H 0.0000 0.0000 'International Tables Vol C Tables 4.2.6.8 and 6.1.1.4'
N N 0.0061 0.0033 'International Tables Vol C Tables 4.2.6.8 and 6.1.1.4'
O O 0.0106 0.0060 'International Tables Vol C Tables 4.2.6.8 and 6.1.1.4'
In In -0.7276 1.3100 'International Tables Vol C Tables 4.2.6.8 and 6.1.1.4'

loop_
_geom_angle_atom_site_label_1
_geom_angle_atom_site_label_2
_geom_angle_atom_site_label_3
_geom_angle
_geom_angle_site_symmetry_1
_geom_angle_site_symmetry_3
O3 In1 O3 114.40(12) 34 19_655
O3 In1 O1 125.34(8) 34 16_544
O3 In1 O1 83.52(9) 19_655 16_544
O3 In1 O1 83.52(9) 34 .
O3 In1 O1 125.33(8) 19_655 .
O1 In1 O1 129.11(11) 16_544 .
O3 In1 O2 89.38(8) 34 16_544
O3 In1 O2 140.92(9) 19_655 16_544
O1 In1 O2 57.47(7) 16_544 16_544
O1 In1 O2 86.02(8) . 16_544
O3 In1 O2 140.92(9) 34 .
O3 In1 O2 89.38(8) 19_655 .
O1 In1 O2 86.02(8) 16_544 .
O1 In1 O2 57.47(7) . .
O2 In1 O2 90.09(10) 16_544 .
O3 In1 O4 54.83(7) 34 34
O3 In1 O4 82.32(7) 19_655 34
O1 In1 O4 79.64(8) 16_544 34
O1 In1 O4 137.96(8) . 34
O2 In1 O4 87.92(7) 16_544 34
O2 In1 O4 164.13(8) . 34
O3 In1 O4 82.32(7) 34 19_655
O3 In1 O4 54.83(7) 19_655 19_655
O1 In1 O4 137.96(8) 16_544 19_655
O1 In1 O4 79.64(8) . 19_655
O2 In1 O4 164.12(8) 16_544 19_655
O2 In1 O4 87.92(7) . 19_655
O4 In1 O4 98.16(11) 34 19_655
O3 In1 C1 109.43(10) 34 16_544
O3 In1 C1 111.41(11) 19_655 16_544
O1 In1 C1 27.92(8) 16_544 16_544
O1 In1 C1 109.28(10) . 16_544
O2 In1 C1 29.55(9) 16_544 16_544
O2 In1 C1 87.69(8) . 16_544
O4 In1 C1 82.83(9) 34 16_544
O4 In1 C1 165.61(11) 19_655 16_544
O3 In1 C1 111.41(11) 34 .
O3 In1 C1 109.43(10) 19_655 .
O1 In1 C1 109.28(10) 16_544 .
O1 In1 C1 27.92(8) . .
O2 In1 C1 87.69(8) 16_544 .
O2 In1 C1 29.55(9) . .
O4 In1 C1 165.61(11) 34 .
O4 In1 C1 82.83(9) 19_655 .
C1 In1 C1 99.81(13) 16_544 .
O3 In1 C13 98.39(9) 34 19_655
O3 In1 C13 27.93(8) 19_655 19_655
O1 In1 C13 111.33(11) 16_544 19_655
O1 In1 C13 102.78(10) . 19_655
O2 In1 C13 168.81(10) 16_544 19_655
O2 In1 C13 88.92(8) . 19_655
O4 In1 C13 89.99(7) 34 19_655
O4 In1 C13 26.91(7) 19_655 19_655
C1 In1 C13 139.25(13) 16_544 19_655
C1 In1 C13 96.86(9) . 19_655
O3 In1 C13 27.93(8) 34 34
O3 In1 C13 98.39(9) 19_655 34
O1 In1 C13 102.78(10) 16_544 34
O1 In1 C13 111.33(11) . 34
O2 In1 C13 88.92(8) 16_544 34
O2 In1 C13 168.80(10) . 34
O4 In1 C13 26.91(7) 34 34
O4 In1 C13 89.99(7) 19_655 34
C1 In1 C13 96.86(10) 16_544 34
C1 In1 C13 139.25(13) . 34
C13 In1 C13 94.19(12) 19_655 34
C9 N1 C8 122.72(17) . .
C9 N1 C8 122.72(17) . 18_654
C8 N1 C8 114.6(3) . 18_654
C1 O1 In1 91.3(2) . .
C1 O2 In1 89.5(2) . .
C13 O3 In1 98.9(2) . 19_655
C13 O4 In1 86.9(2) . 19_655
O1 C1 O2 121.7(3) . .
O1 C1 C2 122.1(3) . .
O2 C1 C2 116.2(4) . .
O1 C1 In1 60.76(18) . .
O2 C1 In1 60.96(16) . .
C2 C1 In1 177.2(3) . .
C7 C2 C3 118.5(3) . .
C7 C2 C1 119.1(3) . .
C3 C2 C1 122.3(3) . .
C2 C3 C4 120.1(3) . .
C5 C4 C3 121.3(3) . .
C6 C5 C4 117.6(3) . .
C6 C5 C8 123.7(3) . .
C4 C5 C8 118.7(3) . .
C5 C6 C7 122.0(3) . .
C2 C7 C6 120.5(3) . .
N1 C8 C5 114.7(2) . .
C10 C9 C10 116.8(4) . 18_654
C10 C9 N1 121.6(2) . .
C10 C9 N1 121.6(2) 18_654 .
C11 C10 C9 121.4(3) . .
C10 C11 C12 120.7(3) . .
C10 C11 C13 118.9(3) . .
C12 C11 C13 120.4(3) . .
C11 C12 C11 119.0(4) . 18_654
O4 C13 O3 119.3(4) . .
O4 C13 C11 123.1(3) . .
O3 C13 C11 117.5(3) . .
O4 C13 In1 66.2(2) . 19_655
O3 C13 In1 53.17(18) . 19_655
C11 C13 In1 170.5(3) . 19_655

loop_
_geom_bond_atom_site_label_1
_geom_bond_atom_site_label_2
_geom_bond_distance
_geom_bond_site_symmetry_2
In1 O3 2.187(2) 34
In1 O3 2.187(2) 19_655
In1 O1 2.268(2) 16_544
In1 O1 2.268(2) .
In1 O2 2.2720(19) 16_544
In1 O2 2.2721(19) .
In1 O4 2.473(2) 34
In1 O4 2.473(2) 19_655
In1 C1 2.599(3) 16_544
In1 C1 2.599(3) .
In1 C13 2.699(4) 19_655
In1 C13 2.699(4) 34
N1 C9 1.404(5) .
N1 C8 1.473(3) .
N1 C8 1.473(3) 18_654
O1 C1 1.217(4) .
O2 C1 1.282(3) .
O3 C13 1.280(3) .
O3 In1 2.187(2) 19_655
O4 C13 1.223(3) .
O4 In1 2.473(2) 19_655
C1 C2 1.510(4) .
C2 C7 1.369(4) .
C2 C3 1.371(4) .
C3 C4 1.399(4) .
C4 C5 1.367(4) .
C5 C6 1.364(4) .
C5 C8 1.485(3) .
C6 C7 1.378(3) .
C9 C10 1.385(3) .
C9 C10 1.385(3) 18_654
C10 C11 1.352(3) .
C11 C12 1.363(3) .
C11 C13 1.488(4) .
C12 C11 1.363(3) 18_654
C13 In1 2.699(4) 19_655

loop_
_platon_squeeze_void_nr
_platon_squeeze_void_average_x
_platon_squeeze_void_average_y
_platon_squeeze_void_average_z
_platon_squeeze_void_volume
_platon_squeeze_void_count_electrons
_platon_squeeze_void_content
1 -0.009 -0.007 -0.002 21601 6913 ' '
